data_7154154
loop_
_publ_author_name
'Sun, Yong-Ming'
'Xin, Nana'
'Xu, Zhong-Yuan'
'Liu, Li-Juan'
'Meng, Fan-Jie'
'Zhang, He'
'Fu, Bao-Ci'
'Liang, Qiu-Ju'
'Zheng, Hong-Xing'
'Sun, Li-Jun'
'Zhao, Chang-Qiu'
'Han, Li-Biao'

_publ_section_title
;
 Addition of optically pure H-phosphinate to ketones: selectivity,
 stereochemistry and mechanism.
;
_journal_issue 46
_journal_name_full 'Organic &amp; biomolecular chemistry'
_journal_page_first 9457
_journal_paper_doi 10.1039/c4ob01574f
_journal_volume 12
_journal_year 2014
_chemical_absolute_configuration unk
_chemical_formula_sum 'C24 H33 N O5 P'
_chemical_formula_weight 446.48
_chemical_name_systematic
; 
 ? 
;
_space_group_IT_number 19
_symmetry_space_group_name_Hall 'P 2ac 2ab'
_symmetry_space_group_name_H-M 'P 21 21 21'
_atom_sites_solution_hydrogens geom
_atom_sites_solution_primary direct
_atom_sites_solution_secondary difmap
_audit_creation_method SHELXL-97
_cell_angle_alpha 90.00
_cell_angle_beta 90.00
_cell_angle_gamma 90.00
_cell_formula_units_Z 4
_cell_length_a 5.8926(18)
_cell_length_b 18.289(2)
_cell_length_c 22.043
_cell_measurement_temperature 293(2)
_cell_volume 2375.6(8)
_computing_structure_refinement 'SHELXL-97 (Sheldrick, 1997)'
_computing_structure_solution 'SHELXS-97 (Sheldrick, 1990)'
_diffrn_ambient_temperature 293(2)
_diffrn_measured_fraction_theta_full 0.953
_diffrn_measured_fraction_theta_max 0.953
_diffrn_radiation_monochromator graphite
_diffrn_radiation_source 'fine-focus sealed tube'
_diffrn_radiation_type MoK\a
_diffrn_radiation_wavelength 0.71073
_diffrn_reflns_av_R_equivalents 0.0755
_diffrn_reflns_av_sigmaI/netI 0.0942
_diffrn_reflns_limit_h_max 7
_diffrn_reflns_limit_h_min -7
_diffrn_reflns_limit_k_max 24
_diffrn_reflns_limit_k_min -21
_diffrn_reflns_limit_l_max 29
_diffrn_reflns_limit_l_min -29
_diffrn_reflns_number 17624
_diffrn_reflns_theta_full 28.46
_diffrn_reflns_theta_max 28.46
_diffrn_reflns_theta_min 2.89
_exptl_absorpt_coefficient_mu 0.150
_exptl_absorpt_correction_T_max 0.9551
_exptl_absorpt_correction_T_min 0.9357
_exptl_absorpt_correction_type multi-scan
_exptl_absorpt_process_details sadabs
_exptl_crystal_colour colorless
_exptl_crystal_density_diffrn 1.248
_exptl_crystal_density_method 'not measured'
_exptl_crystal_description block
_exptl_crystal_F_000 956
_exptl_crystal_size_max 0.45
_exptl_crystal_size_mid 0.40
_exptl_crystal_size_min 0.31
_refine_diff_density_max 0.235
_refine_diff_density_min -0.434
_refine_diff_density_rms 0.051
_refine_ls_abs_structure_details 'Flack H D (1983), Acta Cryst. A39, 876-881'
_refine_ls_abs_structure_Flack 0.07(13)
_refine_ls_extinction_method none
_refine_ls_goodness_of_fit_ref 1.035
_refine_ls_hydrogen_treatment mixed
_refine_ls_matrix_type full
_refine_ls_number_parameters 300
_refine_ls_number_reflns 5517
_refine_ls_number_restraints 0
_refine_ls_restrained_S_all 1.035
_refine_ls_R_factor_all 0.1158
_refine_ls_R_factor_gt 0.0614
_refine_ls_shift/su_max 0.001
_refine_ls_shift/su_mean 0.000
_refine_ls_structure_factor_coef Fsqd
_refine_ls_weighting_details 'calc w=1/[\s^2^(Fo^2^)+(0.0422P)^2^+0.0000P] where P=(Fo^2^+2Fc^2^)/3'
_refine_ls_weighting_scheme calc
_refine_ls_wR_factor_gt 0.1032
_refine_ls_wR_factor_ref 0.1242
_reflns_number_gt 3477
_reflns_number_total 5517
_reflns_threshold_expression >2sigma(I)
_cod_data_source_file c4ob01574f2.cif
_cod_data_source_block 130123e
_cod_depositor_comments
;
The following automatic conversions were performed:

'_chemical_absolute_configuration' value ' unk ' changed to 'unk'
according to
/usr/data/users/saulius/crontab/automatic-downloads/rss-feeds/RSC/lib/dictionaries/cif_core.dic
dictionary named 'cif_core.dic' version 2.4.2 from 2011-04-26.

Automatic conversion script
Id: cif_fix_values 2827 2014-09-09 07:05:25Z andrius 

 Adding full bibliography for 7154151--7154157.cif.
;
_cod_original_cell_volume 2375.7(8)
_cod_original_sg_symbol_H-M P212121
_cod_database_code 7154154

loop_
_symmetry_equiv_pos_as_xyz
'x, y, z'
'-x+1/2, -y, z+1/2'
'-x, y+1/2, -z+1/2'
'x+1/2, -y+1/2, -z'

loop_
_atom_site_label
_atom_site_type_symbol
_atom_site_fract_x
_atom_site_fract_y
_atom_site_fract_z
_atom_site_U_iso_or_equiv
_atom_site_adp_type
_atom_site_occupancy
_atom_site_symmetry_multiplicity
_atom_site_calc_flag
_atom_site_refinement_flags
P1 P 0.69080(15) 0.63878(4) 0.78982(4) 0.03028(19) Uani 1 1 d .
O2 O 0.4642(3) 0.60519(11) 0.78463(9) 0.0389(5) Uani 1 1 d .
O3 O 0.8384(4) 0.60935(11) 0.84404(8) 0.0339(5) Uani 1 1 d .
C10 C 0.6786(6) 0.73685(16) 0.79553(12) 0.0334(7) Uani 1 1 d .
O1 O 1.0851(4) 0.65688(12) 0.73273(10) 0.0443(6) Uani 1 1 d .
H1A H 1.1676 0.6335 0.7556 0.066 Uiso 1 1 calc R
C8 C 0.8805(5) 0.61832(17) 0.72360(14) 0.0332(8) Uani 1 1 d .
H8 H 0.783(6) 0.6281(17) 0.7586(15) 0.040 Uiso 1 1 calc .
O5 O 0.1766(5) 0.64052(18) 0.52524(12) 0.0885(10) Uani 1 1 d .
C2 C 0.4739(6) 0.64725(19) 0.59315(13) 0.0378(8) Uani 1 1 d .
C15 C 0.7405(6) 0.59771(19) 0.90518(14) 0.0373(8) Uani 1 1 d .
H15 H 0.577(6) 0.6075(16) 0.9040(13) 0.045 Uiso 1 1 calc .
C3 C 0.5769(6) 0.61589(17) 0.64265(13) 0.0361(8) Uani 1 1 d .
H3 H 0.5214 0.5724 0.6587 0.043 Uiso 1 1 calc R
C4 C 0.7649(5) 0.64974(17) 0.66848(12) 0.0315(7) Uani 1 1 d .
C9 C 0.4911(6) 0.77370(17) 0.77233(14) 0.0421(8) Uani 1 1 d .
H9 H 0.3713 0.7474 0.7556 0.050 Uiso 1 1 calc R
C11 C 0.8561(6) 0.77736(19) 0.81994(14) 0.0441(9) Uani 1 1 d .
H11 H 0.9840 0.7537 0.8350 0.053 Uiso 1 1 calc R
C5 C 0.8387(6) 0.71505(18) 0.64319(13) 0.0424(8) Uani 1 1 d .
H5 H 0.9625 0.7390 0.6603 0.051 Uiso 1 1 calc R
N1 N 0.2773(6) 0.60961(19) 0.56656(13) 0.0556(9) Uani 1 1 d .
O4 O 0.2195(5) 0.55079(17) 0.58730(11) 0.0705(8) Uani 1 1 d .
C20 C 0.7801(7) 0.51886(19) 0.92402(15) 0.0439(9) Uani 1 1 d .
H20 H 0.945(6) 0.5112(17) 0.9235(14) 0.053 Uiso 1 1 calc .
C12 C 0.8429(7) 0.8532(2) 0.82195(17) 0.0594(10) Uani 1 1 d .
H12 H 0.9606 0.8802 0.8390 0.071 Uiso 1 1 calc R
C17 C 0.7756(8) 0.6414(3) 1.01335(15) 0.0593(11) Uani 1 1 d .
H17 H 0.612(7) 0.650(2) 1.0148(15) 0.071 Uiso 1 1 calc .
C14 C 0.4822(6) 0.84931(19) 0.77400(16) 0.0544(10) Uani 1 1 d .
H14 H 0.3570 0.8737 0.7582 0.065 Uiso 1 1 calc R
C6 C 0.7326(6) 0.74551(18) 0.59314(14) 0.0519(10) Uani 1 1 d .
H6 H 0.7857 0.7891 0.5768 0.062 Uiso 1 1 calc R
C22 C 0.6776(7) 0.4621(2) 0.88052(17) 0.0505(9) Uani 1 1 d .
H22 H 0.724(6) 0.4759(18) 0.8394(14) 0.061 Uiso 1 1 calc .
C13 C 0.6568(7) 0.88822(19) 0.79886(18) 0.0638(11) Uani 1 1 d .
H13 H 0.6491 0.9390 0.8001 0.077 Uiso 1 1 calc R
C7 C 0.9170(6) 0.53592(17) 0.72058(15) 0.0454(9) Uani 1 1 d .
H7A H 1.0026 0.5241 0.6848 0.068 Uiso 1 1 calc R
H7B H 0.7726 0.5117 0.7191 0.068 Uiso 1 1 calc R
H7C H 0.9988 0.5201 0.7559 0.068 Uiso 1 1 calc R
C16 C 0.8536(7) 0.6515(2) 0.94765(13) 0.0493(10) Uani 1 1 d .
H16A H 0.8187 0.7009 0.9346 0.059 Uiso 1 1 calc R
H16B H 1.0168 0.6452 0.9455 0.059 Uiso 1 1 calc R
C1 C 0.5478(6) 0.71080(19) 0.56770(14) 0.0469(9) Uani 1 1 d .
H1 H 0.4753 0.7304 0.5339 0.056 Uiso 1 1 calc R
C18 C 0.8165(9) 0.5631(2) 1.03226(15) 0.0720(13) Uani 1 1 d .
H18A H 0.9785 0.5538 1.0330 0.086 Uiso 1 1 calc R
H18B H 0.7583 0.5558 1.0730 0.086 Uiso 1 1 calc R
C19 C 0.7042(8) 0.5097(2) 0.98992(15) 0.0632(12) Uani 1 1 d .
H19A H 0.5410 0.5161 0.9922 0.076 Uiso 1 1 calc R
H19B H 0.7388 0.4603 1.0031 0.076 Uiso 1 1 calc R
C23 C 0.7749(8) 0.3854(2) 0.8928(2) 0.0811(14) Uani 1 1 d .
H23A H 0.9375 0.3871 0.8907 0.122 Uiso 1 1 calc R
H23B H 0.7184 0.3518 0.8630 0.122 Uiso 1 1 calc R
H23C H 0.7294 0.3695 0.9325 0.122 Uiso 1 1 calc R
C21 C 0.8904(9) 0.6974(3) 1.05468(17) 0.0901(17) Uani 1 1 d .
H21A H 0.8393 0.6904 1.0956 0.135 Uiso 1 1 calc R
H21B H 0.8521 0.7458 1.0415 0.135 Uiso 1 1 calc R
H21C H 1.0520 0.6910 1.0529 0.135 Uiso 1 1 calc R
C24 C 0.4186(7) 0.4598(2) 0.88105(17) 0.0652(12) Uani 1 1 d .
H24A H 0.3667 0.4445 0.9203 0.098 Uiso 1 1 calc R
H24B H 0.3662 0.4260 0.8509 0.098 Uiso 1 1 calc R
H24C H 0.3600 0.5077 0.8723 0.098 Uiso 1 1 calc R

loop_
_atom_site_aniso_label
_atom_site_aniso_U_11
_atom_site_aniso_U_22
_atom_site_aniso_U_33
_atom_site_aniso_U_23
_atom_site_aniso_U_13
_atom_site_aniso_U_12
P1 0.0262(4) 0.0293(4) 0.0353(4) 0.0047(4) -0.0037(4) 0.0005(4)
O2 0.0266(12) 0.0378(12) 0.0524(13) 0.0095(11) -0.0070(10) -0.0040(10)
O3 0.0294(12) 0.0389(12) 0.0333(11) 0.0093(9) -0.0040(9) 0.0029(10)
C10 0.0319(17) 0.0323(16) 0.0358(16) 0.0039(14) 0.0006(16) -0.0037(16)
O1 0.0240(13) 0.0478(15) 0.0610(16) 0.0156(12) -0.0084(10) -0.0020(11)
C8 0.0283(19) 0.0353(19) 0.0360(18) 0.0004(15) 0.0052(13) -0.0003(14)
O5 0.092(2) 0.105(2) 0.0688(17) 0.0246(18) -0.0454(18) -0.021(2)
C2 0.040(2) 0.039(2) 0.0343(17) -0.0017(17) -0.0053(15) -0.0010(17)
C15 0.032(2) 0.045(2) 0.0342(16) 0.0071(15) -0.0022(14) 0.0035(16)
C3 0.038(2) 0.0313(19) 0.0393(18) 0.0004(15) 0.0034(15) -0.0023(16)
C4 0.0326(19) 0.0306(18) 0.0313(15) 0.0030(14) 0.0009(13) -0.0001(15)
C9 0.038(2) 0.036(2) 0.053(2) 0.0008(17) -0.0042(16) 0.0016(17)
C11 0.042(2) 0.040(2) 0.0505(19) 0.0005(17) -0.0062(16) -0.0019(18)
C5 0.047(2) 0.0376(19) 0.0426(18) 0.0050(16) -0.0038(17) -0.0112(18)
N1 0.056(2) 0.068(2) 0.0427(17) -0.0008(16) -0.0136(16) -0.0106(19)
O4 0.068(2) 0.077(2) 0.0673(17) 0.0061(16) -0.0219(15) -0.0297(17)
C20 0.037(2) 0.046(2) 0.049(2) 0.0173(16) -0.0010(17) 0.0019(18)
C12 0.055(3) 0.041(2) 0.082(3) -0.008(2) -0.003(2) -0.015(2)
C17 0.072(3) 0.068(3) 0.0379(19) 0.0027(19) -0.0069(19) 0.002(3)
C14 0.051(2) 0.035(2) 0.078(3) 0.009(2) 0.006(2) 0.0079(19)
C6 0.069(3) 0.041(2) 0.045(2) 0.0121(17) -0.0062(19) -0.0132(19)
C22 0.046(2) 0.043(2) 0.062(2) 0.0071(18) 0.009(2) -0.005(2)
C13 0.061(3) 0.0290(19) 0.101(3) -0.001(2) 0.011(3) -0.001(2)
C7 0.049(2) 0.0356(19) 0.052(2) 0.0025(17) 0.0029(18) 0.0095(17)
C16 0.054(2) 0.054(2) 0.0398(18) 0.0058(17) -0.0046(16) -0.005(2)
C1 0.063(3) 0.045(2) 0.0333(19) 0.0052(17) -0.0090(17) 0.004(2)
C18 0.085(3) 0.091(4) 0.040(2) 0.013(2) -0.002(2) -0.005(3)
C19 0.071(3) 0.063(3) 0.056(2) 0.023(2) 0.001(2) -0.002(2)
C23 0.074(3) 0.044(2) 0.126(4) 0.009(2) 0.007(3) -0.002(2)
C21 0.125(5) 0.096(4) 0.049(2) -0.013(2) -0.010(3) -0.010(3)
C24 0.055(3) 0.058(3) 0.082(3) 0.012(2) -0.001(2) -0.013(2)

loop_
_atom_type_symbol
_atom_type_description
_atom_type_scat_dispersion_real
_atom_type_scat_dispersion_imag
_atom_type_scat_source
C C 0.0033 0.0016 'International Tables Vol C Tables 4.2.6.8 and 6.1.1.4'
H H 0.0000 0.0000 'International Tables Vol C Tables 4.2.6.8 and 6.1.1.4'
O O 0.0106 0.0060 'International Tables Vol C Tables 4.2.6.8 and 6.1.1.4'
P P 0.1023 0.0942 'International Tables Vol C Tables 4.2.6.8 and 6.1.1.4'
N N 0.0061 0.0033 'International Tables Vol C Tables 4.2.6.8 and 6.1.1.4'

loop_
_geom_angle_atom_site_label_1
_geom_angle_atom_site_label_2
_geom_angle_atom_site_label_3
_geom_angle
O2 P1 O3 114.65(12)
O2 P1 C10 112.62(15)
O3 P1 C10 108.06(13)
O2 P1 C8 113.33(13)
O3 P1 C8 101.16(12)
C10 P1 C8 106.08(14)
C15 O3 P1 121.68(19)
C11 C10 C9 118.8(3)
C11 C10 P1 121.9(3)
C9 C10 P1 119.3(2)
O1 C8 C4 108.1(2)
O1 C8 C7 112.3(3)
C4 C8 C7 113.9(3)
O1 C8 P1 107.4(2)
C4 C8 P1 106.4(2)
C7 C8 P1 108.4(2)
C1 C2 C3 122.8(3)
C1 C2 N1 119.2(3)
C3 C2 N1 118.0(3)
O3 C15 C16 107.3(3)
O3 C15 C20 109.0(3)
C16 C15 C20 112.4(3)
C2 C3 C4 119.4(3)
C5 C4 C3 117.9(3)
C5 C4 C8 120.7(3)
C3 C4 C8 121.4(3)
C14 C9 C10 120.3(3)
C12 C11 C10 120.1(3)
C6 C5 C4 121.6(3)
O4 N1 O5 123.4(3)
O4 N1 C2 119.0(3)
O5 N1 C2 117.5(3)
C15 C20 C19 108.6(3)
C15 C20 C22 114.2(3)
C19 C20 C22 113.8(3)
C13 C12 C11 120.0(4)
C18 C17 C21 113.5(4)
C18 C17 C16 109.1(3)
C21 C17 C16 110.5(4)
C13 C14 C9 120.2(4)
C1 C6 C5 119.7(3)
C24 C22 C20 114.0(3)
C24 C22 C23 110.3(3)
C20 C22 C23 111.1(3)
C14 C13 C12 120.6(4)
C15 C16 C17 112.0(3)
C2 C1 C6 118.5(3)
C19 C18 C17 112.0(3)
C18 C19 C20 112.9(3)

loop_
_geom_bond_atom_site_label_1
_geom_bond_atom_site_label_2
_geom_bond_distance
P1 O2 1.474(2)
P1 O3 1.573(2)
P1 C10 1.800(3)
P1 C8 1.876(3)
O3 C15 1.481(4)
C10 C11 1.390(4)
C10 C9 1.391(4)
O1 C8 1.411(4)
C8 C4 1.507(4)
C8 C7 1.524(4)
O5 N1 1.225(4)
C2 C1 1.362(5)
C2 C3 1.374(4)
C2 N1 1.469(4)
C15 C16 1.513(4)
C15 C20 1.519(5)
C3 C4 1.391(4)
C4 C5 1.388(4)
C9 C14 1.384(4)
C11 C12 1.390(5)
C5 C6 1.385(4)
N1 O4 1.218(4)
C20 C19 1.529(5)
C20 C22 1.537(5)
C12 C13 1.368(5)
C17 C18 1.511(6)
C17 C21 1.528(6)
C17 C16 1.531(5)
C14 C13 1.366(5)
C6 C1 1.380(5)
C22 C24 1.527(5)
C22 C23 1.539(5)
C18 C19 1.505(5)

loop_
_geom_torsion_atom_site_label_1
_geom_torsion_atom_site_label_2
_geom_torsion_atom_site_label_3
_geom_torsion_atom_site_label_4
_geom_torsion
O2 P1 O3 C15 -43.5(3)
C10 P1 O3 C15 83.0(2)
C8 P1 O3 C15 -165.8(2)
O2 P1 C10 C11 158.7(2)
O3 P1 C10 C11 31.1(3)
C8 P1 C10 C11 -76.7(3)
O2 P1 C10 C9 -24.3(3)
O3 P1 C10 C9 -152.0(2)
C8 P1 C10 C9 100.2(3)
O2 P1 C8 O1 176.71(18)
O3 P1 C8 O1 -60.0(2)
C10 P1 C8 O1 52.6(2)
O2 P1 C8 C4 61.2(2)
O3 P1 C8 C4 -175.6(2)
C10 P1 C8 C4 -62.9(2)
O2 P1 C8 C7 -61.7(2)
O3 P1 C8 C7 61.5(2)
C10 P1 C8 C7 174.2(2)
P1 O3 C15 C16 -114.3(3)
P1 O3 C15 C20 123.7(2)
C1 C2 C3 C4 0.0(5)
N1 C2 C3 C4 179.3(3)
C2 C3 C4 C5 0.9(4)
C2 C3 C4 C8 178.7(3)
O1 C8 C4 C5 -12.2(4)
C7 C8 C4 C5 -137.8(3)
P1 C8 C4 C5 102.9(3)
O1 C8 C4 C3 170.1(3)
C7 C8 C4 C3 44.5(4)
P1 C8 C4 C3 -74.9(3)
C11 C10 C9 C14 -0.4(5)
P1 C10 C9 C14 -177.4(3)
C9 C10 C11 C12 1.2(5)
P1 C10 C11 C12 178.1(3)
C3 C4 C5 C6 -1.1(5)
C8 C4 C5 C6 -178.9(3)
C1 C2 N1 O4 176.0(3)
C3 C2 N1 O4 -3.4(5)
C1 C2 N1 O5 -5.8(5)
C3 C2 N1 O5 174.9(3)
O3 C15 C20 C19 173.3(3)
C16 C15 C20 C19 54.5(4)
O3 C15 C20 C22 -58.5(4)
C16 C15 C20 C22 -177.3(3)
C10 C11 C12 C13 -1.2(6)
C10 C9 C14 C13 -0.5(5)
C4 C5 C6 C1 0.5(5)
C15 C20 C22 C24 -69.4(4)
C19 C20 C22 C24 56.1(4)
C15 C20 C22 C23 165.3(3)
C19 C20 C22 C23 -69.2(4)
C9 C14 C13 C12 0.5(6)
C11 C12 C13 C14 0.4(6)
O3 C15 C16 C17 -176.6(3)
C20 C15 C16 C17 -56.8(4)
C18 C17 C16 C15 55.3(5)
C21 C17 C16 C15 -179.1(4)
C3 C2 C1 C6 -0.7(5)
N1 C2 C1 C6 -180.0(3)
C5 C6 C1 C2 0.4(5)
C21 C17 C18 C19 -179.0(4)
C16 C17 C18 C19 -55.3(5)
C17 C18 C19 C20 57.0(5)
C15 C20 C19 C18 -54.8(5)
C22 C20 C19 C18 176.8(4)
